data_2106495
loop_
_publ_author_name
'Cromer, D.T.'

_publ_section_title
;
 Plutonium-Osmium my-Pu19 Os
;
_journal_name_full 'Acta Crystallographica B (24,1968-38,1982)'
_journal_page_first 913
_journal_page_last 915
_journal_volume 34
_journal_year 1978
_chemical_formula_sum Pu19
_chemical_name_systematic 'Pu19 Os'
_space_group_IT_number 64
_symmetry_space_group_name_Hall '-C 2ac 2'
_symmetry_space_group_name_H-M 'C m c a'
_cell_angle_alpha 90
_cell_angle_beta 90
_cell_angle_gamma 90
_cell_formula_units_Z 2
_cell_length_a 5.345
_cell_length_b 14.884
_cell_length_c 10.898
_cell_volume 866.990
_citation_journal_id_ASTM ACBCAR
_cod_data_source_file Cromer_ACBCAR_1978_384.cif
_cod_data_source_block Pu19
_cod_original_cell_volume 866.9901
_cod_database_code 2106495

loop_
_symmetry_equiv_pos_as_xyz
x,y,z
-x+1/2,-y,z+1/2
x,-y,-z
-x+1/2,y,-z+1/2
-x,-y,-z
x-1/2,y,-z-1/2
-x,y,z
x-1/2,-y,z-1/2
x+1/2,y+1/2,z
-x+1,-y+1/2,z+1/2
x+1/2,-y+1/2,-z
-x+1,y+1/2,-z+1/2
-x+1/2,-y+1/2,-z
x,y+1/2,-z-1/2
-x+1/2,y+1/2,z
x,-y+1/2,z-1/2

loop_
_atom_site_label
_atom_site_type_symbol
_atom_site_fract_x
_atom_site_fract_y
_atom_site_fract_z
_atom_site_occupancy
_atom_site_U_iso_or_equiv
Pu3 Pu 0 0.3629 0.181 1 0.0
Pu2 Pu 0 0.5043 0.3553 1 0.0
Pu4 Pu 0 0.4234 -0.0526 1 0.0
Pu1 Pu 0 0.1983 -0.0241 1 0.0
Pu5 Pu 0.25 0.1848 0.25 0.75 0.0
